data_4336400
loop_
_publ_author_name
'W. Michael Chance'
'Daniel E. Bugaris'
'Athena S. Sefat'
'Hans-Conrad zur Loye'

_publ_contact_author_address
;
Department of Chemistry and Biochemistry
University of South Carolina
Columbia,SC,29208
USA
;
_publ_contact_author_email zurloye@mail.chem.sc.edu
_publ_contact_author_fax 1-803-777-8508
_publ_contact_author_name 'Hans-Conrad zur Loye'
_publ_contact_author_phone 1-803-777-6916
_publ_section_title
;
 Crystal Growth of New Hexahydroxometallates Using a Hydroflux
;
_journal_name_full 'Inorganic Chemistry'
_journal_page_first 11723
_journal_page_last 11733
_journal_paper_doi 10.1021/ic400910g
_journal_volume 52
_journal_year 2013
_chemical_formula_moiety 'H6 Mn O6, 2(Ba)'
_chemical_formula_sum 'Ba2 H6 Mn O6'
_chemical_formula_weight 431.67
_space_group_IT_number 14
_symmetry_cell_setting monoclinic
_symmetry_space_group_name_Hall '-P 2yn'
_symmetry_space_group_name_H-M 'P 1 21/n 1'
_atom_sites_solution_hydrogens refall
_atom_sites_solution_primary direct
_atom_sites_solution_secondary difmap
_audit_creation_method SHELXL-97
_cell_angle_alpha 90.00
_cell_angle_beta 90.86(3)
_cell_angle_gamma 90.00
_cell_formula_units_Z 2
_cell_length_a 6.1537(12)
_cell_length_b 6.3332(13)
_cell_length_c 8.5476(17)
_cell_measurement_reflns_used 4027
_cell_measurement_temperature 298(2)
_cell_measurement_theta_max 32.05
_cell_measurement_theta_min 3.22
_cell_volume 333.08(12)
_computing_cell_refinement 'SMART version 5.625 (Bruker, 2001)'
_computing_data_collection 'SMART version 5.625 (Bruker, 2001)'
_computing_data_reduction 'SAINT+ version 6.22 (Bruker, 2001)'
_computing_molecular_graphics 'CrystalMaker (Palmer, 2012)'
_computing_publication_material 'SHELXTL-97 (Sheldrick, 2008)'
_computing_structure_refinement 'SHELXL-97 (Sheldrick, 2008)'
_computing_structure_solution 'SHELXS-97 (Sheldrick, 2008)'
_diffrn_ambient_temperature 298(2)
_diffrn_measured_fraction_theta_full 0.997
_diffrn_measured_fraction_theta_max 0.949
_diffrn_measurement_device_type 'Bruker SMART APEX CCD'
_diffrn_measurement_method \w
_diffrn_radiation_monochromator graphite
_diffrn_radiation_source 'fine-focus sealed tube'
_diffrn_radiation_type MoK\a
_diffrn_radiation_wavelength 0.71073
_diffrn_reflns_av_R_equivalents 0.0233
_diffrn_reflns_av_sigmaI/netI 0.0240
_diffrn_reflns_limit_h_max 9
_diffrn_reflns_limit_h_min -9
_diffrn_reflns_limit_k_max 9
_diffrn_reflns_limit_k_min -9
_diffrn_reflns_limit_l_max 12
_diffrn_reflns_limit_l_min -12
_diffrn_reflns_number 5042
_diffrn_reflns_theta_full 25.00
_diffrn_reflns_theta_max 32.05
_diffrn_reflns_theta_min 4.00
_exptl_absorpt_coefficient_mu 13.521
_exptl_absorpt_correction_T_max 0.7464
_exptl_absorpt_correction_T_min 0.5469
_exptl_absorpt_correction_type numerical
_exptl_absorpt_process_details
;
'SADABS version 2008/1 (Sheldrick, 2008)' 
;
_exptl_crystal_colour brown
_exptl_crystal_density_diffrn 4.304
_exptl_crystal_description prism
_exptl_crystal_F_000 382
_exptl_crystal_size_max 0.114
_exptl_crystal_size_mid 0.096
_exptl_crystal_size_min 0.076
_refine_diff_density_max 0.617
_refine_diff_density_min -0.908
_refine_diff_density_rms 0.180
_refine_ls_extinction_coef 0.0272(8)
_refine_ls_extinction_expression Fc^*^=kFc[1+0.001xFc^2^\l^3^/sin(2\q)]^-1/4^
_refine_ls_extinction_method SHELXL
_refine_ls_goodness_of_fit_ref 1.180
_refine_ls_hydrogen_treatment mixed
_refine_ls_matrix_type full
_refine_ls_number_parameters 56
_refine_ls_number_reflns 1102
_refine_ls_number_restraints 3
_refine_ls_restrained_S_all 1.181
_refine_ls_R_factor_all 0.0205
_refine_ls_R_factor_gt 0.0143
_refine_ls_shift/su_max 0.001
_refine_ls_shift/su_mean 0.000
_refine_ls_structure_factor_coef Fsqd
_refine_ls_weighting_details 'calc w=1/[\s^2^(Fo^2^)+(0.0129P)^2^+0.2641P] where P=(Fo^2^+2Fc^2^)/3'
_refine_ls_weighting_scheme calc
_refine_ls_wR_factor_gt 0.0333
_refine_ls_wR_factor_ref 0.0335
_reflns_number_gt 1074
_reflns_number_total 1102
_reflns_threshold_expression >2sigma(I)
_cod_data_source_file ic400910g_si_002_4.cif
_cod_data_source_block Ba2Mn(OH)6
_cod_original_cell_volume 333.09(12)
_cod_database_code 4336400

loop_
_symmetry_equiv_pos_as_xyz
'x, y, z'
'-x+1/2, y+1/2, -z+1/2'
'-x, -y, -z'
'x-1/2, -y-1/2, z-1/2'

loop_
_atom_site_label
_atom_site_type_symbol
_atom_site_fract_x
_atom_site_fract_y
_atom_site_fract_z
_atom_site_U_iso_or_equiv
_atom_site_adp_type
_atom_site_occupancy
_atom_site_symmetry_multiplicity
_atom_site_calc_flag
_atom_site_refinement_flags
Ba1 Ba 0.48068(2) 0.060284(19) 0.250886(13) 0.01495(6) Uani 1 1 d .
Mn1 Mn 0.0000 0.0000 0.5000 0.01351(10) Uani 1 2 d S
O1 O 0.0875(3) 0.0164(3) 0.74929(19) 0.0200(3) Uani 1 1 d D
H1 H 0.016(7) -0.053(7) 0.813(5) 0.060(14) Uiso 1 1 d D
O2 O 0.6854(3) 0.2182(3) 0.95885(19) 0.0187(3) Uani 1 1 d D
H2 H 0.803(4) 0.186(7) 1.000(4) 0.053(12) Uiso 1 1 d D
O3 O 0.6985(3) 0.2078(3) 0.54729(18) 0.0184(3) Uani 1 1 d D
H3 H 0.683(6) 0.315(4) 0.494(3) 0.031(9) Uiso 1 1 d D

loop_
_atom_site_aniso_label
_atom_site_aniso_U_11
_atom_site_aniso_U_22
_atom_site_aniso_U_33
_atom_site_aniso_U_23
_atom_site_aniso_U_13
_atom_site_aniso_U_12
Ba1 0.01567(8) 0.01526(8) 0.01394(8) 0.00152(4) 0.00061(4) -0.00059(4)
Mn1 0.01371(19) 0.0139(2) 0.01296(19) -0.00051(15) 0.00082(14) -0.00089(15)
O1 0.0192(7) 0.0241(8) 0.0167(7) 0.0000(6) 0.0001(6) 0.0009(6)
O2 0.0183(7) 0.0179(7) 0.0199(7) -0.0018(6) -0.0002(5) 0.0016(5)
O3 0.0204(7) 0.0169(7) 0.0179(7) 0.0022(6) 0.0011(5) -0.0003(5)

loop_
_atom_type_symbol
_atom_type_description
_atom_type_scat_dispersion_real
_atom_type_scat_dispersion_imag
_atom_type_scat_source
O O 0.0106 0.0060 'International Tables Vol C Tables 4.2.6.8 and 6.1.1.4'
H H 0.0000 0.0000 'International Tables Vol C Tables 4.2.6.8 and 6.1.1.4'
Mn Mn 0.3368 0.7283 'International Tables Vol C Tables 4.2.6.8 and 6.1.1.4'
Ba Ba -0.3244 2.2819 'International Tables Vol C Tables 4.2.6.8 and 6.1.1.4'

loop_
_geom_angle_atom_site_label_1
_geom_angle_atom_site_label_2
_geom_angle_atom_site_label_3
_geom_angle
_geom_angle_site_symmetry_1
_geom_angle_site_symmetry_3
O3 Ba1 O1 107.56(5) 3_656 3_656
O3 Ba1 O2 81.83(5) 3_656 3_656
O1 Ba1 O2 104.14(5) 3_656 3_656
O3 Ba1 O1 136.17(5) 3_656 4_665
O1 Ba1 O1 86.58(4) 3_656 4_665
O2 Ba1 O1 135.87(5) 3_656 4_665
O3 Ba1 O3 117.95(3) 3_656 4_565
O1 Ba1 O3 133.09(5) 3_656 4_565
O2 Ba1 O3 73.17(5) 3_656 4_565
O1 Ba1 O3 68.85(5) 4_665 4_565
O3 Ba1 O2 69.23(5) 3_656 4_565
O1 Ba1 O2 135.06(5) 3_656 4_565
O2 Ba1 O2 118.97(3) 3_656 4_565
O1 Ba1 O2 71.76(5) 4_665 4_565
O3 Ba1 O2 75.23(5) 4_565 4_565
O3 Ba1 O2 159.50(5) 3_656 1_554
O1 Ba1 O2 68.44(5) 3_656 1_554
O2 Ba1 O2 79.88(5) 3_656 1_554
O1 Ba1 O2 64.34(5) 4_665 1_554
O3 Ba1 O2 64.99(5) 4_565 1_554
O2 Ba1 O2 128.48(3) 4_565 1_554
O3 Ba1 O3 80.56(5) 3_656 .
O1 Ba1 O3 68.23(5) 3_656 .
O2 Ba1 O3 157.40(5) 3_656 .
O1 Ba1 O3 66.29(5) 4_665 .
O3 Ba1 O3 128.07(2) 4_565 .
O2 Ba1 O3 67.07(5) 4_565 .
O2 Ba1 O3 114.41(4) 1_554 .
O3 Ba1 Mn1 156.22(3) 3_656 2
O1 Ba1 Mn1 95.73(4) 3_656 2
O2 Ba1 Mn1 97.36(4) 3_656 2
O1 Ba1 Mn1 38.55(3) 4_665 2
O3 Ba1 Mn1 40.98(3) 4_565 2
O2 Ba1 Mn1 91.02(4) 4_565 2
O2 Ba1 Mn1 37.49(3) 1_554 2
O3 Ba1 Mn1 104.46(3) . 2
O3 Ba1 Mn1 38.66(4) 3_656 .
O1 Ba1 Mn1 141.14(4) 3_656 .
O2 Ba1 Mn1 90.96(4) 3_656 .
O1 Ba1 Mn1 107.24(4) 4_665 .
O3 Ba1 Mn1 85.37(3) 4_565 .
O2 Ba1 Mn1 35.60(3) 4_565 .
O2 Ba1 Mn1 150.34(3) 1_554 .
O3 Ba1 Mn1 84.08(4) . .
Mn1 Ba1 Mn1 117.925(12) 2 .
O3 Ba1 Mn1 85.80(4) 3_656 1_655
O1 Ba1 Mn1 33.94(4) 3_656 1_655
O2 Ba1 Mn1 127.37(4) 3_656 1_655
O1 Ba1 Mn1 84.42(4) 4_665 1_655
O3 Ba1 Mn1 152.45(3) 4_565 1_655
O2 Ba1 Mn1 103.35(3) 4_565 1_655
O2 Ba1 Mn1 98.00(4) 1_554 1_655
O3 Ba1 Mn1 37.15(3) . 1_655
Mn1 Ba1 Mn1 112.461(13) 2 1_655
Mn1 Ba1 Mn1 109.756(15) . 1_655
O3 Ba1 Ba1 41.13(4) 3_656 2_545
O1 Ba1 Ba1 121.51(4) 3_656 2_545
O2 Ba1 Ba1 42.81(4) 3_656 2_545
O1 Ba1 Ba1 151.91(4) 4_665 2_545
O3 Ba1 Ba1 88.91(4) 4_565 2_545
O2 Ba1 Ba1 86.47(4) 4_565 2_545
O2 Ba1 Ba1 122.45(3) 1_554 2_545
O3 Ba1 Ba1 121.68(3) . 2_545
Mn1 Ba1 Ba1 128.016(18) 2 2_545
Mn1 Ba1 Ba1 51.990(9) . 2_545
Mn1 Ba1 Ba1 118.611(11) 1_655 2_545
O3 Ba1 H3 93.9(5) 3_656 .
O1 Ba1 H3 71.9(7) 3_656 .
O2 Ba1 H3 173.1(4) 3_656 .
O1 Ba1 H3 50.4(4) 4_665 .
O3 Ba1 H3 113.7(4) 4_565 .
O2 Ba1 H3 63.9(7) 4_565 .
O2 Ba1 H3 103.3(5) 1_554 .
O3 Ba1 H3 16.0(4) . .
Mn1 Ba1 H3 88.7(4) 2 .
Mn1 Ba1 H3 89.0(6) . .
Mn1 Ba1 H3 46.5(6) 1_655 .
Ba1 Ba1 H3 134.2(5) 2_545 .
O2 Mn1 O2 180.0 4_565 2_546
O2 Mn1 O1 89.79(7) 4_565 .
O2 Mn1 O1 90.21(7) 2_546 .
O2 Mn1 O1 90.21(7) 4_565 3_556
O2 Mn1 O1 89.79(7) 2_546 3_556
O1 Mn1 O1 180.0 . 3_556
O2 Mn1 O3 90.85(6) 4_565 3_656
O2 Mn1 O3 89.15(6) 2_546 3_656
O1 Mn1 O3 90.62(6) . 3_656
O1 Mn1 O3 89.38(6) 3_556 3_656
O2 Mn1 O3 89.15(6) 4_565 1_455
O2 Mn1 O3 90.85(6) 2_546 1_455
O1 Mn1 O3 89.38(6) . 1_455
O1 Mn1 O3 90.62(6) 3_556 1_455
O3 Mn1 O3 180.00(8) 3_656 1_455
O2 Mn1 Ba1 122.31(5) 4_565 2_545
O2 Mn1 Ba1 57.69(5) 2_546 2_545
O1 Mn1 Ba1 128.32(5) . 2_545
O1 Mn1 Ba1 51.68(5) 3_556 2_545
O3 Mn1 Ba1 53.78(4) 3_656 2_545
O3 Mn1 Ba1 126.22(4) 1_455 2_545
O2 Mn1 Ba1 57.69(5) 4_565 4_566
O2 Mn1 Ba1 122.31(5) 2_546 4_566
O1 Mn1 Ba1 51.68(5) . 4_566
O1 Mn1 Ba1 128.32(5) 3_556 4_566
O3 Mn1 Ba1 126.22(4) 3_656 4_566
O3 Mn1 Ba1 53.78(4) 1_455 4_566
Ba1 Mn1 Ba1 180.0 2_545 4_566
O2 Mn1 Ba1 52.25(4) 4_565 .
O2 Mn1 Ba1 127.75(4) 2_546 .
O1 Mn1 Ba1 111.62(5) . .
O1 Mn1 Ba1 68.38(5) 3_556 .
O3 Mn1 Ba1 46.11(4) 3_656 .
O3 Mn1 Ba1 133.89(4) 1_455 .
Ba1 Mn1 Ba1 72.271(14) 2_545 .
Ba1 Mn1 Ba1 107.729(14) 4_566 .
O2 Mn1 Ba1 127.75(4) 4_565 3_556
O2 Mn1 Ba1 52.25(4) 2_546 3_556
O1 Mn1 Ba1 68.38(5) . 3_556
O1 Mn1 Ba1 111.62(5) 3_556 3_556
O3 Mn1 Ba1 133.89(4) 3_656 3_556
O3 Mn1 Ba1 46.11(4) 1_455 3_556
Ba1 Mn1 Ba1 107.729(14) 2_545 3_556
Ba1 Mn1 Ba1 72.271(14) 4_566 3_556
Ba1 Mn1 Ba1 180.0 . 3_556
O2 Mn1 Ba1 74.54(4) 4_565 3_656
O2 Mn1 Ba1 105.46(4) 2_546 3_656
O1 Mn1 Ba1 43.45(5) . 3_656
O1 Mn1 Ba1 136.55(5) 3_556 3_656
O3 Mn1 Ba1 51.44(4) 3_656 3_656
O3 Mn1 Ba1 128.56(4) 1_455 3_656
Ba1 Mn1 Ba1 102.964(14) 2_545 3_656
Ba1 Mn1 Ba1 77.036(14) 4_566 3_656
Ba1 Mn1 Ba1 70.244(15) . 3_656
Ba1 Mn1 Ba1 109.756(15) 3_556 3_656
O2 Mn1 Ba1 105.46(4) 4_565 1_455
O2 Mn1 Ba1 74.54(4) 2_546 1_455
O1 Mn1 Ba1 136.55(5) . 1_455
O1 Mn1 Ba1 43.45(5) 3_556 1_455
O3 Mn1 Ba1 128.56(4) 3_656 1_455
O3 Mn1 Ba1 51.44(4) 1_455 1_455
Ba1 Mn1 Ba1 77.036(14) 2_545 1_455
Ba1 Mn1 Ba1 102.964(14) 4_566 1_455
Ba1 Mn1 Ba1 109.756(15) . 1_455
Ba1 Mn1 Ba1 70.244(15) 3_556 1_455
Ba1 Mn1 Ba1 180.0 3_656 1_455
Mn1 O1 Ba1 102.61(7) . 3_656
Mn1 O1 Ba1 89.76(6) . 4_566
Ba1 O1 Ba1 114.15(6) 3_656 4_566
Mn1 O1 H1 119(4) . .
Ba1 O1 H1 116(3) 3_656 .
Ba1 O1 H1 112(3) 4_566 .
Mn1 O2 Ba1 116.98(7) 2_556 3_656
Mn1 O2 Ba1 92.15(6) 2_556 4_666
Ba1 O2 Ba1 98.17(5) 3_656 4_666
Mn1 O2 Ba1 84.82(5) 2_556 1_556
Ba1 O2 Ba1 100.12(5) 3_656 1_556
Ba1 O2 Ba1 160.77(6) 4_666 1_556
Mn1 O2 H2 127(3) 2_556 .
Ba1 O2 H2 116(3) 3_656 .
Ba1 O2 H2 80(3) 4_666 .
Ba1 O2 H2 87(3) 1_556 .
Mn1 O3 Ba1 95.22(6) 1_655 3_656
Mn1 O3 Ba1 85.24(5) 1_655 4_666
Ba1 O3 Ba1 100.78(5) 3_656 4_666
Mn1 O3 Ba1 91.41(5) 1_655 .
Ba1 O3 Ba1 99.44(5) 3_656 .
Ba1 O3 Ba1 159.73(6) 4_666 .
Mn1 O3 H3 117(2) 1_655 .
Ba1 O3 H3 147(2) 3_656 .
Ba1 O3 H3 89(2) 4_666 .
Ba1 O3 H3 75(2) . .

loop_
_geom_bond_atom_site_label_1
_geom_bond_atom_site_label_2
_geom_bond_distance
_geom_bond_site_symmetry_2
Ba1 O3 2.6707(17) 3_656
Ba1 O1 2.7012(18) 3_656
Ba1 O2 2.7047(17) 3_656
Ba1 O1 2.7602(19) 4_665
Ba1 O3 2.8477(17) 4_565
Ba1 O2 2.9199(18) 4_565
Ba1 O2 2.9853(18) 1_554
Ba1 O3 2.9980(18) .
Ba1 H3 2.90(3) .
Mn1 O2 2.1497(16) 4_565
Mn1 O2 2.1497(16) 2_546
Mn1 O1 2.1926(17) .
Mn1 O1 2.1926(17) 3_556
Mn1 O3 2.3150(16) 3_656
Mn1 O3 2.3150(16) 1_455
O1 Ba1 2.7012(18) 3_656
O1 Ba1 2.7602(19) 4_566
O1 H1 0.828(19) .
O2 Mn1 2.1497(16) 2_556
O2 Ba1 2.7047(17) 3_656
O2 Ba1 2.9199(18) 4_666
O2 Ba1 2.9853(18) 1_556
O2 H2 0.826(19) .
O3 Mn1 2.3150(16) 1_655
O3 Ba1 2.6707(16) 3_656
O3 Ba1 2.8477(17) 4_666
O3 H3 0.824(18) .
